data_4333581
loop_
_publ_author_name
'Ganna A. Senchyk'
'Andrey B. Lysenko'
'Harald Krautscheid'
'Eduard B. Rusanov'
'Alexander N. Chernega'
'Karl W. Kr\"amer'
'Shi-Xia Liu'
'Silvio Decurtins'
'Konstantin V. Domasevitch'

_publ_contact_author
;
        Konstantin V. Domasevitch
        Inorganic Chemistry Department
        Kiev Shevchenko University
        Volodimirska Str. 64
        01033 Kiev
        Ukraine
;
_publ_contact_author_email dk@univ.kiev.ua
_publ_contact_author_fax +380(44)296-2467
_publ_section_title
;
 Functionalized Adamantane Tectons Used in the Design of Mixed-Ligand
 Copper(II) 1,2,4-Triazolyl/Carboxylate Metal-Organic Frameworks
;
_journal_name_full 'Inorganic Chemistry'
_journal_page_first 863
_journal_page_last 872
_journal_paper_doi 10.1021/ic3020157
_journal_volume 52
_journal_year 2013
_chemical_formula_moiety 'C35 H40 Cu4 N6 O19, H2 O'
_chemical_formula_sum 'C35 H42 Cu4 N6 O20'
_chemical_formula_weight 1120.91
_chemical_name_systematic
;
Bis(\m~3~-hydroxido)-
bis(1-Carboxy-3,5,7-adamantanetricarboxylato)-
1,3-bi(1,2,4-triazol-4-yl)propane aquatetracopper(II) Hydrate
;
_space_group_IT_number 2
_space_group_name_Hall '-P 1'
_symmetry_cell_setting triclinic
_symmetry_Int_Tables_number 2
_symmetry_space_group_name_Hall '-P 1'
_symmetry_space_group_name_H-M 'P -1'
_atom_sites_solution_hydrogens geom
_atom_sites_solution_primary direct
_atom_sites_solution_secondary difmap
_audit_creation_method SHELXL-97
_cell_angle_alpha 97.207(6)
_cell_angle_beta 101.911(6)
_cell_angle_gamma 107.200(6)
_cell_formula_units_Z 2
_cell_length_a 8.6000(4)
_cell_length_b 13.1848(7)
_cell_length_c 18.3098(10)
_cell_measurement_reflns_used 8000
_cell_measurement_temperature 213(2)
_cell_measurement_theta_max 26.02
_cell_measurement_theta_min 2.53
_cell_volume 1901.6(2)
_computing_cell_refinement 'IPDS Software (Stoe & Cie, 2000)'
_computing_data_collection 'IPDS Software (Stoe & Cie, 2000)'
_computing_data_reduction 'IPDS Software (Stoe & Cie, 2000)'
_computing_molecular_graphics 'Diamond 2.1e (Brandenburg, 1999)'
_computing_publication_material 'WinGX 1.70.01 (Farrugia, 1999)'
_computing_structure_refinement 'SHELXL-97 (Sheldrick, 2008)'
_computing_structure_solution 'SHELXS-97 (Sheldrick, 2008)'
_diffrn_ambient_temperature 213(2)
_diffrn_measured_fraction_theta_full 0.970
_diffrn_measured_fraction_theta_max 0.970
_diffrn_measurement_device_type 'Stoe Imaging plate diffraction system'
_diffrn_measurement_method '\f oscillation scans'
_diffrn_radiation_monochromator graphite
_diffrn_radiation_source 'fine-focus sealed tube'
_diffrn_radiation_type MoK\a
_diffrn_radiation_wavelength 0.71073
_diffrn_reflns_av_R_equivalents 0.0353
_diffrn_reflns_av_sigmaI/netI 0.0476
_diffrn_reflns_limit_h_max 10
_diffrn_reflns_limit_h_min -10
_diffrn_reflns_limit_k_max 16
_diffrn_reflns_limit_k_min -16
_diffrn_reflns_limit_l_max 21
_diffrn_reflns_limit_l_min -22
_diffrn_reflns_number 15189
_diffrn_reflns_theta_full 26.02
_diffrn_reflns_theta_max 26.02
_diffrn_reflns_theta_min 2.53
_diffrn_standards_decay_% 0
_exptl_absorpt_coefficient_mu 2.305
_exptl_absorpt_correction_T_max 0.6310
_exptl_absorpt_correction_T_min 0.5447
_exptl_absorpt_correction_type numerical
_exptl_absorpt_process_details 'X-RED (Stoe & Cie, 2001) and X-SHAPE (Stoe & Cie, 1999)'
_exptl_crystal_colour blue
_exptl_crystal_density_diffrn 1.958
_exptl_crystal_description prism
_exptl_crystal_F_000 1140
_exptl_crystal_size_max 0.30
_exptl_crystal_size_mid 0.22
_exptl_crystal_size_min 0.22
_refine_diff_density_max 1.347
_refine_diff_density_min -0.562
_refine_diff_density_rms 0.100
_refine_ls_extinction_method none
_refine_ls_goodness_of_fit_ref 0.935
_refine_ls_hydrogen_treatment constr
_refine_ls_matrix_type full
_refine_ls_number_parameters 595
_refine_ls_number_reflns 7280
_refine_ls_number_restraints 0
_refine_ls_restrained_S_all 0.935
_refine_ls_R_factor_all 0.0442
_refine_ls_R_factor_gt 0.0348
_refine_ls_shift/su_max 0.001
_refine_ls_shift/su_mean 0.000
_refine_ls_structure_factor_coef Fsqd
_refine_ls_weighting_details 'calc w=1/[\s^2^(Fo^2^)+(0.0614P)^2^+0.0000P] where P=(Fo^2^+2Fc^2^)/3'
_refine_ls_weighting_scheme calc
_refine_ls_wR_factor_gt 0.0879
_refine_ls_wR_factor_ref 0.0901
_reflns_number_gt 5546
_reflns_number_total 7280
_reflns_threshold_expression >2sigma(I)
_cod_data_source_file ic3020157_si_002_2.cif
_cod_data_source_block (1)
_cod_depositor_comments
;
The following automatic conversions were performed:

data name '_iucr_refine_instruction_details' was replaced with
'_iucr_refine_instructions_details' as specified in the replacement
file 'data/replacement-values/replacement_tags.lst'.

Automatic conversion script
Id: cif_correct_tags 9268 2022-04-12 08:56:07Z antanas 
;
_cod_database_code 4333581

loop_
_symmetry_equiv_pos_as_xyz
'x, y, z'
'-x, -y, -z'

loop_
_atom_site_label
_atom_site_type_symbol
_atom_site_fract_x
_atom_site_fract_y
_atom_site_fract_z
_atom_site_U_iso_or_equiv
_atom_site_adp_type
_atom_site_occupancy
_atom_site_symmetry_multiplicity
_atom_site_calc_flag
_atom_site_refinement_flags
Cu1 Cu 0.87850(5) 0.56349(3) 0.46771(2) 0.01819(11) Uani 1 1 d .
Cu2 Cu 0.71181(5) 0.34014(3) 0.53664(2) 0.01460(10) Uani 1 1 d .
Cu3 Cu 0.33110(5) 0.15796(3) -0.02877(2) 0.01774(11) Uani 1 1 d .
Cu4 Cu 0.34661(5) -0.08265(3) 0.02370(2) 0.01528(10) Uani 1 1 d .
O1 O 0.8345(3) 0.41463(18) 0.47219(12) 0.0193(5) Uani 1 1 d .
H1W H 0.7840 0.3797 0.4270 0.029 Uiso 1 1 d R
O2 O 0.4272(3) 0.07443(18) 0.03764(12) 0.0180(5) Uani 1 1 d .
H2W H 0.4226 0.0983 0.0822 0.027 Uiso 1 1 d R
O1W O 0.9250(3) 0.7187(2) 0.47680(16) 0.0286(6) Uani 1 1 d .
H3W H 1.0194 0.7587 0.4729 0.043 Uiso 1 1 d R
H4W H 0.8482 0.7402 0.4537 0.043 Uiso 1 1 d R
O2W O 1.2969(14) 0.3505(9) 0.0987(7) 0.102(3) Uani 0.50 1 d P
H5W H 1.3767 0.3437 0.0800 0.153 Uiso 0.50 1 d PR
H6W H 1.3310 0.4116 0.1288 0.153 Uiso 0.50 1 d PR
O3W O 0.888(2) 0.1958(16) 0.6380(13) 0.195(8) Uani 0.50 1 d P
O4 O 0.9212(4) 0.5548(2) 0.36806(15) 0.0389(7) Uani 1 1 d .
O5 O 0.7894(5) 0.3788(3) 0.32279(17) 0.0525(9) Uani 1 1 d .
O6 O 0.5148(3) 0.28934(19) 0.02260(15) 0.0266(6) Uani 1 1 d .
O7 O 0.7429(3) 0.24043(18) 0.02062(13) 0.0207(5) Uani 1 1 d .
O8 O 0.8072(3) 0.7557(2) 0.07028(16) 0.0314(6) Uani 1 1 d .
O9 O 0.6337(3) 0.7130(2) 0.14257(17) 0.0354(7) Uani 1 1 d .
O10 O 1.3100(3) 0.6333(3) 0.11256(16) 0.0350(7) Uani 1 1 d .
H10A H 1.4135 0.6420 0.1163 0.053 Uiso 1 1 d R
O11 O 1.3446(4) 0.5297(3) 0.1971(2) 0.0488(9) Uani 1 1 d .
O12 O 0.7333(3) 0.20767(19) 0.48654(13) 0.0215(5) Uani 1 1 d .
O13 O 0.4715(3) 0.1644(2) 0.41813(15) 0.0294(6) Uani 1 1 d .
O14 O 0.5248(3) -0.08013(19) 0.11086(12) 0.0186(5) Uani 1 1 d .
O15 O 0.3100(3) -0.0726(2) 0.15577(14) 0.0304(6) Uani 1 1 d .
O16 O 0.3759(3) -0.26876(19) 0.38842(13) 0.0181(5) Uani 1 1 d .
O17 O 0.6281(3) -0.2808(2) 0.42924(17) 0.0340(7) Uani 1 1 d .
O18 O 1.1424(3) 0.0598(3) 0.40449(16) 0.0497(9) Uani 1 1 d .
H18C H 1.2435 0.0728 0.4014 0.075 Uiso 1 1 d R
O19 O 1.0932(4) 0.0064(5) 0.28311(18) 0.0891(18) Uani 1 1 d .
N1 N 0.7608(4) 0.5715(2) 0.55122(16) 0.0213(6) Uani 1 1 d .
N2 N 0.6943(4) 0.4815(2) 0.57912(15) 0.0183(6) Uani 1 1 d .
N3 N 0.6523(3) 0.6173(2) 0.64180(15) 0.0190(6) Uani 1 1 d .
N4 N 1.1337(3) 1.0217(2) 0.93324(15) 0.0155(6) Uani 1 1 d .
N5 N 1.1432(3) 0.9277(2) 0.95513(16) 0.0189(6) Uani 1 1 d .
N6 N 0.9003(3) 0.8922(2) 0.87534(16) 0.0201(6) Uani 1 1 d .
C1 C 0.7340(5) 0.6525(3) 0.5895(2) 0.0242(8) Uani 1 1 d .
H1 H 0.7665 0.7241 0.5818 0.029 Uiso 1 1 calc R
C2 C 0.6305(4) 0.5106(3) 0.63370(18) 0.0199(7) Uani 1 1 d .
H2 H 0.5775 0.4643 0.6629 0.024 Uiso 1 1 calc R
C3 C 0.9868(4) 0.9984(3) 0.88494(17) 0.0170(7) Uani 1 1 d .
H3 H 0.9478 1.0482 0.8607 0.020 Uiso 1 1 calc R
C4 C 1.0018(4) 0.8506(3) 0.9204(2) 0.0217(8) Uani 1 1 d .
H4 H 0.9746 0.7779 0.9257 0.026 Uiso 1 1 calc R
C5 C 0.6129(4) 0.6853(3) 0.70125(19) 0.0233(8) Uani 1 1 d .
H5A H 0.5318 0.6392 0.7240 0.028 Uiso 1 1 calc R
H5B H 0.5620 0.7351 0.6784 0.028 Uiso 1 1 calc R
C6 C 0.7712(5) 0.7485(3) 0.7616(2) 0.0306(9) Uani 1 1 d .
H6A H 0.8556 0.7889 0.7379 0.037 Uiso 1 1 calc R
H6B H 0.8162 0.6984 0.7872 0.037 Uiso 1 1 calc R
C7 C 0.7388(4) 0.8274(3) 0.8204(2) 0.0261(8) Uani 1 1 d .
H7A H 0.6879 0.8753 0.7949 0.031 Uiso 1 1 calc R
H7B H 0.6607 0.7872 0.8471 0.031 Uiso 1 1 calc R
C8 C 0.8519(5) 0.4754(3) 0.3144(2) 0.0303(9) Uani 1 1 d .
C9 C 0.6712(4) 0.3060(3) 0.04015(18) 0.0184(7) Uani 1 1 d .
C10 C 0.7482(4) 0.7004(3) 0.1160(2) 0.0226(8) Uani 1 1 d .
C11 C 1.2563(4) 0.5691(3) 0.15703(19) 0.0208(8) Uani 1 1 d .
C12 C 0.8635(4) 0.4984(3) 0.23483(19) 0.0241(8) Uani 1 1 d .
C13 C 0.7592(4) 0.3959(3) 0.17458(19) 0.0220(7) Uani 1 1 d .
H13A H 0.6401 0.3777 0.1746 0.026 Uiso 1 1 calc R
H13B H 0.7962 0.3352 0.1870 0.026 Uiso 1 1 calc R
C14 C 0.7793(4) 0.4133(3) 0.09526(17) 0.0155(7) Uani 1 1 d .
C15 C 0.7180(4) 0.5075(3) 0.07582(18) 0.0172(7) Uani 1 1 d .
H15A H 0.5985 0.4895 0.0750 0.021 Uiso 1 1 calc R
H15B H 0.7301 0.5190 0.0252 0.021 Uiso 1 1 calc R
C16 C 0.8222(4) 0.6121(3) 0.13580(19) 0.0196(7) Uani 1 1 d .
C17 C 0.8019(4) 0.5922(3) 0.2150(2) 0.0258(8) Uani 1 1 d .
H17A H 0.8669 0.6582 0.2535 0.031 Uiso 1 1 calc R
H17B H 0.6831 0.5748 0.2154 0.031 Uiso 1 1 calc R
C18 C 1.0494(4) 0.5283(3) 0.23415(18) 0.0194(7) Uani 1 1 d .
H18A H 1.1155 0.5943 0.2723 0.023 Uiso 1 1 calc R
H18B H 1.0915 0.4699 0.2474 0.023 Uiso 1 1 calc R
C19 C 0.9663(4) 0.4422(3) 0.09672(18) 0.0164(7) Uani 1 1 d .
H19A H 0.9810 0.4521 0.0461 0.020 Uiso 1 1 calc R
H19B H 1.0061 0.3828 0.1097 0.020 Uiso 1 1 calc R
C20 C 1.0094(4) 0.6402(3) 0.13517(19) 0.0177(7) Uani 1 1 d .
H20A H 1.0224 0.6516 0.0846 0.021 Uiso 1 1 calc R
H20B H 1.0768 0.7072 0.1722 0.021 Uiso 1 1 calc R
C21 C 1.0706(4) 0.5467(3) 0.15547(18) 0.0151(7) Uani 1 1 d .
C22 C 0.6105(4) 0.1510(3) 0.43064(18) 0.0156(7) Uani 1 1 d .
C23 C 0.4581(4) -0.0697(3) 0.16693(18) 0.0159(7) Uani 1 1 d .
C24 C 0.5344(4) -0.2376(3) 0.39519(18) 0.0166(7) Uani 1 1 d .
C25 C 1.0410(4) 0.0190(3) 0.33691(18) 0.0178(7) Uani 1 1 d .
C26 C 0.6407(4) 0.0604(3) 0.38017(17) 0.0147(7) Uani 1 1 d .
C27 C 0.5777(4) -0.0437(3) 0.41046(17) 0.0142(6) Uani 1 1 d .
H27A H 0.4580 -0.0601 0.4086 0.017 Uiso 1 1 calc R
H27B H 0.6398 -0.0332 0.4637 0.017 Uiso 1 1 calc R
C28 C 0.6031(4) -0.1389(3) 0.36224(17) 0.0135(6) Uani 1 1 d .
C29 C 0.5028(4) -0.1549(3) 0.27878(17) 0.0140(6) Uani 1 1 d .
H29A H 0.5174 -0.2157 0.2475 0.017 Uiso 1 1 calc R
H29B H 0.3827 -0.1721 0.2762 0.017 Uiso 1 1 calc R
C30 C 0.5650(4) -0.0516(3) 0.24782(17) 0.0145(6) Uani 1 1 d .
C31 C 0.5404(4) 0.0433(3) 0.29737(17) 0.0142(6) Uani 1 1 d .
H31A H 0.5787 0.1096 0.2777 0.017 Uiso 1 1 calc R
H31B H 0.4206 0.0275 0.2951 0.017 Uiso 1 1 calc R
C32 C 0.7529(4) -0.0254(3) 0.25098(17) 0.0149(7) Uani 1 1 d .
H32A H 0.7927 0.0404 0.2310 0.018 Uiso 1 1 calc R
H32B H 0.7696 -0.0851 0.2195 0.018 Uiso 1 1 calc R
C33 C 0.7914(4) -0.1119(3) 0.36528(18) 0.0149(6) Uani 1 1 d .
H33A H 0.8562 -0.1012 0.4180 0.018 Uiso 1 1 calc R
H33B H 0.8088 -0.1724 0.3350 0.018 Uiso 1 1 calc R
C34 C 0.8280(4) 0.0854(3) 0.38323(18) 0.0151(7) Uani 1 1 d .
H34A H 0.8927 0.0963 0.4360 0.018 Uiso 1 1 calc R
H34B H 0.8692 0.1523 0.3645 0.018 Uiso 1 1 calc R
C35 C 0.8534(4) -0.0087(3) 0.33398(17) 0.0139(6) Uani 1 1 d .

loop_
_atom_site_aniso_label
_atom_site_aniso_U_11
_atom_site_aniso_U_22
_atom_site_aniso_U_33
_atom_site_aniso_U_23
_atom_site_aniso_U_13
_atom_site_aniso_U_12
Cu1 0.0242(2) 0.0135(2) 0.0185(2) 0.00585(17) 0.00805(16) 0.00583(16)
Cu2 0.01886(19) 0.0106(2) 0.01522(19) 0.00216(15) 0.00805(15) 0.00384(15)
Cu3 0.0180(2) 0.0116(2) 0.0214(2) 0.00385(16) -0.00058(16) 0.00517(16)
Cu4 0.0184(2) 0.0126(2) 0.01440(19) 0.00261(15) 0.00077(15) 0.00686(16)
O1 0.0295(12) 0.0154(12) 0.0142(11) 0.0035(9) 0.0097(9) 0.0062(10)
O2 0.0242(12) 0.0143(12) 0.0146(11) 0.0031(9) 0.0019(9) 0.0071(9)
O1W 0.0185(12) 0.0160(13) 0.0512(17) 0.0105(12) 0.0083(11) 0.0046(10)
O2W 0.103(8) 0.089(7) 0.135(9) 0.027(7) 0.072(7) 0.031(6)
O3W 0.128(13) 0.186(17) 0.26(2) 0.077(16) 0.023(14) 0.048(12)
O4 0.065(2) 0.0263(16) 0.0193(13) 0.0056(12) 0.0172(13) 0.0023(14)
O5 0.078(2) 0.036(2) 0.0301(16) 0.0077(15) 0.0116(16) -0.0001(17)
O6 0.0222(13) 0.0136(12) 0.0373(14) -0.0006(11) -0.0050(11) 0.0071(10)
O7 0.0236(12) 0.0125(12) 0.0237(12) -0.0001(10) 0.0013(10) 0.0076(10)
O8 0.0223(13) 0.0297(15) 0.0417(15) 0.0133(13) 0.0019(12) 0.0095(11)
O9 0.0321(14) 0.0317(16) 0.0495(17) 0.0052(14) 0.0141(13) 0.0197(12)
O10 0.0229(13) 0.0525(19) 0.0372(15) 0.0228(14) 0.0141(12) 0.0136(13)
O11 0.0277(15) 0.075(2) 0.064(2) 0.0473(19) 0.0183(15) 0.0287(16)
O12 0.0205(12) 0.0153(12) 0.0241(12) -0.0045(10) 0.0071(10) 0.0017(9)
O13 0.0240(13) 0.0311(15) 0.0313(14) -0.0055(12) 0.0025(11) 0.0143(11)
O14 0.0236(12) 0.0261(13) 0.0116(10) 0.0061(10) 0.0058(9) 0.0141(10)
O15 0.0198(12) 0.0534(18) 0.0193(12) 0.0048(12) 0.0026(10) 0.0167(12)
O16 0.0172(11) 0.0175(12) 0.0221(11) 0.0091(10) 0.0090(9) 0.0046(9)
O17 0.0214(13) 0.0329(16) 0.0533(17) 0.0319(14) 0.0082(12) 0.0087(11)
O18 0.0177(13) 0.091(3) 0.0282(15) -0.0057(16) 0.0029(11) 0.0089(15)
O19 0.0266(17) 0.202(5) 0.0273(17) -0.003(2) 0.0082(14) 0.030(2)
N1 0.0315(16) 0.0128(15) 0.0205(14) 0.0057(12) 0.0094(12) 0.0057(12)
N2 0.0260(14) 0.0131(14) 0.0165(13) 0.0052(12) 0.0077(11) 0.0049(11)
N3 0.0248(14) 0.0163(15) 0.0161(13) 0.0005(12) 0.0043(11) 0.0089(12)
N4 0.0186(13) 0.0130(14) 0.0172(13) 0.0051(11) 0.0040(11) 0.0082(11)
N5 0.0211(14) 0.0145(14) 0.0204(14) 0.0018(12) 0.0009(11) 0.0085(12)
N6 0.0162(13) 0.0179(15) 0.0225(14) -0.0039(12) 0.0001(11) 0.0065(11)
C1 0.036(2) 0.0147(18) 0.0253(18) 0.0063(15) 0.0127(15) 0.0100(15)
C2 0.0255(17) 0.0186(18) 0.0173(16) 0.0024(14) 0.0059(13) 0.0101(14)
C3 0.0197(16) 0.0168(17) 0.0151(15) 0.0004(13) 0.0026(13) 0.0095(13)
C4 0.0216(17) 0.0134(17) 0.0271(18) 0.0007(14) -0.0003(14) 0.0075(14)
C5 0.0234(17) 0.0247(19) 0.0202(16) -0.0066(15) 0.0046(14) 0.0109(14)
C6 0.0229(18) 0.028(2) 0.033(2) -0.0126(17) -0.0007(15) 0.0105(16)
C7 0.0163(16) 0.0257(19) 0.0270(18) -0.0117(16) -0.0043(14) 0.0071(14)
C8 0.0266(19) 0.036(2) 0.0240(19) 0.0068(18) 0.0066(15) 0.0042(17)
C9 0.0254(17) 0.0109(16) 0.0176(16) 0.0054(13) 0.0025(13) 0.0051(13)
C10 0.0198(17) 0.0153(17) 0.0276(18) 0.0032(16) 0.0004(15) 0.0029(14)
C11 0.0206(17) 0.0206(18) 0.0211(16) 0.0028(15) 0.0063(14) 0.0069(14)
C12 0.0199(17) 0.037(2) 0.0147(16) 0.0065(15) 0.0031(13) 0.0079(15)
C13 0.0172(16) 0.027(2) 0.0213(17) 0.0115(15) 0.0029(13) 0.0046(14)
C14 0.0197(16) 0.0122(16) 0.0145(15) 0.0031(13) 0.0015(12) 0.0073(13)
C15 0.0180(15) 0.0120(16) 0.0189(16) 0.0020(13) -0.0008(13) 0.0053(13)
C16 0.0183(16) 0.0133(16) 0.0249(17) 0.0011(14) 0.0015(13) 0.0060(13)
C17 0.0202(17) 0.029(2) 0.0239(18) -0.0055(16) 0.0040(14) 0.0072(15)
C18 0.0158(15) 0.0251(19) 0.0154(15) 0.0061(14) 0.0011(12) 0.0052(13)
C19 0.0189(16) 0.0133(16) 0.0186(16) 0.0037(13) 0.0044(13) 0.0076(13)
C20 0.0183(16) 0.0126(16) 0.0213(16) 0.0047(14) 0.0022(13) 0.0052(13)
C21 0.0128(14) 0.0157(16) 0.0182(15) 0.0057(13) 0.0033(12) 0.0060(12)
C22 0.0198(16) 0.0109(16) 0.0165(15) 0.0057(13) 0.0082(13) 0.0023(13)
C23 0.0194(16) 0.0134(16) 0.0161(15) 0.0062(13) 0.0045(13) 0.0060(13)
C24 0.0196(16) 0.0137(16) 0.0152(15) 0.0006(13) 0.0042(13) 0.0045(13)
C25 0.0179(16) 0.0191(17) 0.0180(16) 0.0052(14) 0.0061(13) 0.0066(13)
C26 0.0147(15) 0.0152(16) 0.0145(15) 0.0021(13) 0.0051(12) 0.0048(12)
C27 0.0174(15) 0.0151(16) 0.0113(14) 0.0028(13) 0.0055(12) 0.0059(12)
C28 0.0165(15) 0.0109(15) 0.0125(14) 0.0035(12) 0.0039(12) 0.0030(12)
C29 0.0169(15) 0.0144(16) 0.0115(14) 0.0042(12) 0.0040(12) 0.0055(12)
C30 0.0157(15) 0.0156(16) 0.0116(14) 0.0027(13) 0.0033(12) 0.0043(12)
C31 0.0159(15) 0.0142(16) 0.0140(15) 0.0041(13) 0.0034(12) 0.0070(12)
C32 0.0138(14) 0.0179(17) 0.0136(15) 0.0043(13) 0.0046(12) 0.0049(12)
C33 0.0153(15) 0.0159(16) 0.0136(14) 0.0025(13) 0.0034(12) 0.0055(12)
C34 0.0163(15) 0.0129(16) 0.0140(14) 0.0020(13) 0.0035(12) 0.0023(12)
C35 0.0136(14) 0.0144(16) 0.0135(14) 0.0023(13) 0.0047(12) 0.0036(12)

loop_
_atom_type_symbol
_atom_type_description
_atom_type_scat_dispersion_real
_atom_type_scat_dispersion_imag
_atom_type_scat_source
C C 0.0033 0.0016 'International Tables Vol C Tables 4.2.6.8 and 6.1.1.4'
H H 0.0000 0.0000 'International Tables Vol C Tables 4.2.6.8 and 6.1.1.4'
N N 0.0061 0.0033 'International Tables Vol C Tables 4.2.6.8 and 6.1.1.4'
O O 0.0106 0.0060 'International Tables Vol C Tables 4.2.6.8 and 6.1.1.4'
Cu Cu 0.3201 1.2651 'International Tables Vol C Tables 4.2.6.8 and 6.1.1.4'

loop_
_geom_angle_atom_site_label_1
_geom_angle_atom_site_label_2
_geom_angle_atom_site_label_3
_geom_angle
_geom_angle_site_symmetry_1
_geom_angle_site_symmetry_3
O1 Cu1 O4 97.19(11) . .
O1 Cu1 O1W 172.76(11) . .
O4 Cu1 O1W 89.89(12) . .
O1 Cu1 N1 86.44(11) . .
O4 Cu1 N1 161.20(13) . .
O1W Cu1 N1 87.36(12) . .
O1 Cu1 O1 85.38(9) . 2_766
O4 Cu1 O1 91.90(11) . 2_766
O1W Cu1 O1 92.84(9) . 2_766
N1 Cu1 O1 106.81(10) . 2_766
O1 Cu2 O16 170.71(10) . 2_656
O1 Cu2 O12 87.65(10) . .
O16 Cu2 O12 91.46(10) 2_656 .
O1 Cu2 N2 87.15(11) . .
O16 Cu2 N2 93.98(11) 2_656 .
O12 Cu2 N2 174.46(12) . .
O6 Cu3 O2 90.88(10) . .
O6 Cu3 O8 90.50(11) . 2_665
O2 Cu3 O8 161.26(11) . 2_665
O6 Cu3 N4 171.46(12) . 1_444
O2 Cu3 N4 85.03(10) . 1_444
O8 Cu3 N4 90.99(11) 2_665 1_444
O6 Cu3 O14 98.41(10) . 2_655
O2 Cu3 O14 79.46(8) . 2_655
O8 Cu3 O14 118.78(10) 2_665 2_655
N4 Cu3 O14 88.23(9) 1_444 2_655
O2 Cu4 O14 91.98(10) . .
O2 Cu4 N5 84.25(10) . 1_444
O14 Cu4 N5 166.06(10) . 1_444
O2 Cu4 O7 164.14(10) . 2_655
O14 Cu4 O7 99.81(10) . 2_655
N5 Cu4 O7 86.64(10) 1_444 2_655
O2 Cu4 O2 84.88(8) . 2_655
O14 Cu4 O2 80.04(8) . 2_655
N5 Cu4 O2 112.85(10) 1_444 2_655
O7 Cu4 O2 86.73(9) 2_655 2_655
O2 Cu4 O15 91.45(10) . 1
O14 Cu4 O15 57.51(8) . 1
N5 Cu4 O15 109.06(10) 1_444 1
O7 Cu4 O15 103.80(10) 2_655 1
O2 Cu4 O15 137.28(8) 2_655 1
Cu1 O1 Cu2 125.47(11) . .
Cu1 O1 Cu1 94.62(9) . 2_766
Cu2 O1 Cu1 103.23(10) . 2_766
Cu1 O1 H1W 105.8 . .
Cu2 O1 H1W 105.8 . .
Cu1 O1 H1W 123.6 2_766 .
Cu4 O2 Cu3 124.86(11) . .
Cu4 O2 Cu4 95.12(8) . 2_655
Cu3 O2 Cu4 93.17(9) . 2_655
Cu4 O2 H2W 106.0 . .
Cu3 O2 H2W 106.0 . .
Cu4 O2 H2W 134.5 2_655 .
Cu1 O1W H3W 119.9 . .
Cu1 O1W H4W 117.9 . .
H3W O1W H4W 108.5 . .
H5W O2W H6W 108.7 . .
C8 O4 Cu1 125.2(3) . .
C9 O6 Cu3 129.6(2) . .
C9 O7 Cu4 131.6(2) . 2_655
C10 O8 Cu3 113.8(2) . 2_665
C11 O10 H10A 109.1 . .
C22 O12 Cu2 115.7(2) . .
C23 O14 Cu4 102.34(18) . .
C24 O16 Cu2 119.3(2) . 2_656
C25 O18 H18C 109.2 . .
C1 N1 N2 107.4(3) . .
C1 N1 Cu1 131.8(3) . .
N2 N1 Cu1 120.8(2) . .
C2 N2 N1 107.7(3) . .
C2 N2 Cu2 132.2(3) . .
N1 N2 Cu2 120.1(2) . .
C2 N3 C1 106.0(3) . .
C2 N3 C5 127.3(3) . .
C1 N3 C5 126.4(3) . .
C3 N4 N5 107.4(3) . .
C3 N4 Cu3 132.6(2) . 1_666
N5 N4 Cu3 119.93(19) . 1_666
C4 N5 N4 107.8(3) . .
C4 N5 Cu4 128.7(2) . 1_666
N4 N5 Cu4 123.4(2) . 1_666
C3 N6 C4 106.0(3) . .
C3 N6 C7 128.7(3) . .
C4 N6 C7 124.8(3) . .
N1 C1 N3 109.5(3) . .
N1 C1 H1 125.3 . .
N3 C1 H1 125.3 . .
N2 C2 N3 109.5(3) . .
N2 C2 H2 125.2 . .
N3 C2 H2 125.2 . .
N4 C3 N6 109.6(3) . .
N4 C3 H3 125.2 . .
N6 C3 H3 125.2 . .
N5 C4 N6 109.2(3) . .
N5 C4 H4 125.4 . .
N6 C4 H4 125.4 . .
N3 C5 C6 109.6(3) . .
N3 C5 H5A 109.7 . .
C6 C5 H5A 109.7 . .
N3 C5 H5B 109.7 . .
C6 C5 H5B 109.7 . .
H5A C5 H5B 108.2 . .
C5 C6 C7 111.3(3) . .
C5 C6 H6A 109.4 . .
C7 C6 H6A 109.4 . .
C5 C6 H6B 109.4 . .
C7 C6 H6B 109.4 . .
H6A C6 H6B 108.0 . .
N6 C7 C6 108.9(3) . .
N6 C7 H7A 109.9 . .
C6 C7 H7A 109.9 . .
N6 C7 H7B 109.9 . .
C6 C7 H7B 109.9 . .
H7A C7 H7B 108.3 . .
O4 C8 O5 124.1(4) . 1
O4 C8 O5 124.1(4) . .
O4 C8 C12 115.5(4) . .
O5 C8 C12 120.1(3) 1 .
O5 C8 C12 120.1(3) . .
O7 C9 O6 126.0(3) . .
O7 C9 C14 118.3(3) . .
O6 C9 C14 115.5(3) . .
O9 C10 O8 123.0(3) . .
O9 C10 C16 120.0(4) . .
O8 C10 C16 116.9(3) . .
O11 C11 O10 123.7(3) 1 .
O11 C11 O10 123.7(3) . .
O11 C11 C21 122.1(4) 1 .
O11 C11 C21 122.1(4) . .
O10 C11 C21 114.3(3) . .
C18 C12 C13 109.8(3) . .
C18 C12 C17 108.3(3) . .
C13 C12 C17 108.8(3) . .
C18 C12 C8 107.1(3) . .
C13 C12 C8 109.2(3) . .
C17 C12 C8 113.7(3) . .
C12 C13 C14 110.5(3) . .
C12 C13 H13A 109.6 . .
C14 C13 H13A 109.6 . .
C12 C13 H13B 109.6 . .
C14 C13 H13B 109.6 . .
H13A C13 H13B 108.1 . .
C19 C14 C13 108.6(3) . .
C19 C14 C9 112.2(3) . .
C13 C14 C9 105.9(3) . .
C19 C14 C15 109.3(3) . .
C13 C14 C15 109.1(3) . .
C9 C14 C15 111.6(2) . .
C14 C15 C16 109.9(2) . .
C14 C15 H15A 109.7 . .
C16 C15 H15A 109.7 . .
C14 C15 H15B 109.7 . .
C16 C15 H15B 109.7 . .
H15A C15 H15B 108.2 . .
C10 C16 C17 108.7(3) . .
C10 C16 C20 113.3(3) . .
C17 C16 C20 109.7(3) . .
C10 C16 C15 107.2(3) . .
C17 C16 C15 108.9(3) . .
C20 C16 C15 108.9(3) . .
C12 C17 C16 110.4(3) . .
C12 C17 H17A 109.6 . .
C16 C17 H17A 109.6 . .
C12 C17 H17B 109.6 . .
C16 C17 H17B 109.6 . .
H17A C17 H17B 108.1 . .
C21 C18 C12 110.4(3) . .
C21 C18 H18A 109.6 . .
C12 C18 H18A 109.6 . .
C21 C18 H18B 109.6 . .
C12 C18 H18B 109.6 . .
H18A C18 H18B 108.1 . .
C14 C19 C21 110.5(2) . .
C14 C19 H19A 109.6 . .
C21 C19 H19A 109.6 . .
C14 C19 H19B 109.6 . .
C21 C19 H19B 109.6 . .
H19A C19 H19B 108.1 . .
C21 C20 C16 109.1(3) . .
C21 C20 H20A 109.9 . .
C16 C20 H20A 109.9 . .
C21 C20 H20B 109.9 . .
C16 C20 H20B 109.9 . .
H20A C20 H20B 108.3 . .
C18 C21 C11 107.9(3) . .
C18 C21 C20 110.0(3) . .
C11 C21 C20 112.3(3) . .
C18 C21 C19 108.6(3) . .
C11 C21 C19 108.3(2) . .
C20 C21 C19 109.8(3) . .
O13 C22 O12 122.8(3) . .
O13 C22 C26 120.9(3) . .
O12 C22 C26 116.2(3) . .
O15 C23 O14 120.8(3) 1 .
O15 C23 O14 120.8(3) . .
O15 C23 C30 120.0(3) 1 .
O15 C23 C30 120.0(3) . .
O14 C23 C30 119.1(3) . .
O17 C24 O16 122.9(4) . .
O17 C24 C28 121.4(3) . .
O16 C24 C28 115.5(3) . .
O19 C25 O18 121.1(3) . .
O19 C25 C35 124.1(3) . .
O18 C25 C35 114.8(3) . .
C34 C26 C31 109.4(3) . .
C34 C26 C22 111.6(3) . .
C31 C26 C22 110.4(3) . .
C34 C26 C27 109.3(3) . .
C31 C26 C27 109.0(3) . .
C22 C26 C27 107.1(3) . .
C26 C27 C28 110.1(3) . .
C26 C27 H27A 109.6 . .
C28 C27 H27A 109.6 . .
C26 C27 H27B 109.6 . .
C28 C27 H27B 109.6 . .
H27A C27 H27B 108.1 . .
C24 C28 C27 106.3(3) . .
C24 C28 C33 113.1(3) . .
C27 C28 C33 109.1(2) . .
C24 C28 C29 110.4(3) . .
C27 C28 C29 108.9(2) . .
C33 C28 C29 109.0(3) . .
C30 C29 C28 110.0(3) . .
C30 C29 H29A 109.7 . .
C28 C29 H29A 109.7 . .
C30 C29 H29B 109.7 . .
C28 C29 H29B 109.7 . .
H29A C29 H29B 108.2 . .
C23 C30 C29 108.1(3) . .
C23 C30 C32 112.0(3) . .
C29 C30 C32 109.7(3) . .
C23 C30 C31 108.7(2) . .
C29 C30 C31 109.1(3) . .
C32 C30 C31 109.2(2) . .
C26 C31 C30 110.0(2) . .
C26 C31 H31A 109.7 . .
C30 C31 H31A 109.7 . .
C26 C31 H31B 109.7 . .
C30 C31 H31B 109.7 . .
H31A C31 H31B 108.2 . .
C30 C32 C35 109.3(3) . .
C30 C32 H32A 109.8 . .
C35 C32 H32A 109.8 . .
C30 C32 H32B 109.8 . .
C35 C32 H32B 109.8 . .
H32A C32 H32B 108.3 . .
C35 C33 C28 110.0(3) . .
C35 C33 H33A 109.7 . .
C28 C33 H33A 109.7 . .
C35 C33 H33B 109.7 . .
C28 C33 H33B 109.7 . .
H33A C33 H33B 108.2 . .
C26 C34 C35 109.9(2) . .
C26 C34 H34A 109.7 . .
C35 C34 H34A 109.7 . .
C26 C34 H34B 109.7 . .
C35 C34 H34B 109.7 . .
H34A C34 H34B 108.2 . .
C25 C35 C33 110.4(3) . .
C25 C35 C34 109.0(2) . .
C33 C35 C34 108.7(3) . .
C25 C35 C32 109.1(3) . .
C33 C35 C32 109.8(3) . .
C34 C35 C32 109.8(3) . .

loop_
_geom_bond_atom_site_label_1
_geom_bond_atom_site_label_2
_geom_bond_distance
_geom_bond_site_symmetry_2
Cu1 O1 1.902(2) .
Cu1 O4 1.930(3) .
Cu1 O1W 1.943(2) .
Cu1 N1 2.009(3) .
Cu1 O1 2.401(2) 2_766
Cu2 O1 1.914(2) .
Cu2 O16 1.915(2) 2_656
Cu2 O12 1.945(2) .
Cu2 N2 1.988(3) .
Cu3 O6 1.934(2) .
Cu3 O2 1.958(2) .
Cu3 O8 1.983(3) 2_665
Cu3 N4 1.997(3) 1_444
Cu3 O14 2.446(2) 2_655
Cu4 O2 1.944(2) .
Cu4 O14 1.960(2) .
Cu4 N5 1.983(3) 1_444
Cu4 O7 1.988(2) 2_655
Cu4 O2 2.421(2) 2_655
Cu4 O15 2.495(3) 1
O1 H1W 0.8500 .
O2 H2W 0.8500 .
O1W H3W 0.8500 .
O1W H4W 0.8500 .
O2W H5W 0.8500 .
O2W H6W 0.8500 .
O4 C8 1.244(5) .
O5 C8 1.270(5) .
O6 C9 1.261(4) .
O7 C9 1.258(4) .
O8 C10 1.263(5) .
O9 C10 1.229(5) .
O10 C11 1.300(5) .
O10 H10A 0.8500 .
O11 C11 1.218(5) .
O12 C22 1.271(4) .
O13 C22 1.239(4) .
O14 C23 1.287(4) .
O15 C23 1.235(4) .
O16 C24 1.276(4) .
O17 C24 1.231(4) .
O18 C25 1.300(4) .
O18 H18C 0.8500 .
O19 C25 1.177(4) .
N1 C1 1.307(4) .
N1 N2 1.367(4) .
N2 C2 1.304(4) .
N3 C2 1.348(4) .
N3 C1 1.350(5) .
N3 C5 1.480(4) .
N4 C3 1.309(4) .
N4 N5 1.369(4) .
N5 C4 1.305(4) .
N6 C3 1.347(4) .
N6 C4 1.357(4) .
N6 C7 1.475(4) .
C1 H1 0.9400 .
C2 H2 0.9400 .
C3 H3 0.9400 .
C4 H4 0.9400 .
C5 C6 1.499(5) .
C5 H5A 0.9800 .
C5 H5B 0.9800 .
C6 C7 1.527(4) .
C6 H6A 0.9800 .
C6 H6B 0.9800 .
C7 H7A 0.9800 .
C7 H7B 0.9800 .
C8 O5 1.270(5) 1
C8 C12 1.542(5) .
C9 C14 1.537(4) .
C10 C16 1.530(5) .
C11 O11 1.218(5) 1
C11 C21 1.529(4) .
C12 C18 1.532(5) .
C12 C13 1.533(5) .
C12 C17 1.537(5) .
C13 C14 1.535(5) .
C13 H13A 0.9800 .
C13 H13B 0.9800 .
C14 C19 1.532(4) .
C14 C15 1.539(4) .
C15 C16 1.548(4) .
C15 H15A 0.9800 .
C15 H15B 0.9800 .
C16 C17 1.542(5) .
C16 C20 1.544(5) .
C17 H17A 0.9800 .
C17 H17B 0.9800 .
C18 C21 1.529(5) .
C18 H18A 0.9800 .
C18 H18B 0.9800 .
C19 C21 1.536(4) .
C19 H19A 0.9800 .
C19 H19B 0.9800 .
C20 C21 1.534(4) .
C20 H20A 0.9800 .
C20 H20B 0.9800 .
C22 C26 1.535(4) .
C23 O15 1.235(4) 1
C23 C30 1.522(4) .
C24 C28 1.515(5) .
C25 C35 1.533(4) .
C26 C34 1.533(4) .
C26 C31 1.534(4) .
C26 C27 1.536(5) .
C27 C28 1.537(4) .
C27 H27A 0.9800 .
C27 H27B 0.9800 .
C28 C33 1.539(4) .
C28 C29 1.546(4) .
C29 C30 1.534(5) .
C29 H29A 0.9800 .
C29 H29B 0.9800 .
C30 C32 1.536(4) .
C30 C31 1.544(4) .
C31 H31A 0.9800 .
C31 H31B 0.9800 .
C32 C35 1.538(4) .
C32 H32A 0.9800 .
C32 H32B 0.9800 .
C33 C35 1.535(5) .
C33 H33A 0.9800 .
C33 H33B 0.9800 .
C34 C35 1.536(4) .
C34 H34A 0.9800 .
C34 H34B 0.9800 .

loop_
_geom_torsion_atom_site_label_1
_geom_torsion_atom_site_label_2
_geom_torsion_atom_site_label_3
_geom_torsion_atom_site_label_4
_geom_torsion
_geom_torsion_site_symmetry_1
_geom_torsion_site_symmetry_4
O4 Cu1 O1 Cu2 -158.82(16) . .
N1 Cu1 O1 Cu2 2.64(16) . .
O1 Cu1 O1 Cu2 109.84(16) 2_766 .
O4 Cu1 O1 Cu1 91.33(11) . 2_766
N1 Cu1 O1 Cu1 -107.20(10) . 2_766
O1 Cu1 O1 Cu1 0.0 2_766 2_766
O12 Cu2 O1 Cu1 175.26(15) . .
N2 Cu2 O1 Cu1 -2.81(15) . .
O12 Cu2 O1 Cu1 -79.13(10) . 2_766
N2 Cu2 O1 Cu1 102.80(10) . 2_766
O14 Cu4 O2 Cu3 177.28(14) . .
N5 Cu4 O2 Cu3 -16.17(15) 1_444 .
O7 Cu4 O2 Cu3 39.1(4) 2_655 .
O2 Cu4 O2 Cu3 97.47(15) 2_655 .
O15 Cu4 O2 Cu3 -125.18(14) 1 .
O14 Cu4 O2 Cu4 79.82(9) . 2_655
N5 Cu4 O2 Cu4 -113.63(10) 1_444 2_655
O7 Cu4 O2 Cu4 -58.4(4) 2_655 2_655
O2 Cu4 O2 Cu4 0.0 2_655 2_655
O15 Cu4 O2 Cu4 137.35(8) 1 2_655
O6 Cu3 O2 Cu4 -171.30(15) . .
O8 Cu3 O2 Cu4 94.5(3) 2_665 .
N4 Cu3 O2 Cu4 16.21(15) 1_444 .
O14 Cu3 O2 Cu4 -72.91(14) 2_655 .
O6 Cu3 O2 Cu4 -72.82(10) . 2_655
O8 Cu3 O2 Cu4 -167.0(3) 2_665 2_655
N4 Cu3 O2 Cu4 114.69(9) 1_444 2_655
O14 Cu3 O2 Cu4 25.57(7) 2_655 2_655
O1 Cu1 O4 C8 33.0(4) . .
O1W Cu1 O4 C8 -148.6(4) . .
N1 Cu1 O4 C8 -67.1(6) . .
O1 Cu1 O4 C8 118.6(4) 2_766 .
O2 Cu3 O6 C9 47.4(3) . .
O8 Cu3 O6 C9 -151.3(3) 2_665 .
O14 Cu3 O6 C9 -32.1(3) 2_655 .
O1 Cu2 O12 C22 -94.2(2) . .
O16 Cu2 O12 C22 95.0(2) 2_656 .
O2 Cu4 O14 C23 87.6(2) . .
N5 Cu4 O14 C23 13.6(6) 1_444 .
O7 Cu4 O14 C23 -103.1(2) 2_655 .
O2 Cu4 O14 C23 172.0(2) 2_655 .
O15 Cu4 O14 C23 -2.91(19) 1 .
O1 Cu1 N1 C1 177.2(3) . .
O4 Cu1 N1 C1 -80.9(5) . .
O1W Cu1 N1 C1 1.0(3) . .
O1 Cu1 N1 C1 93.1(3) 2_766 .
O1 Cu1 N1 N2 -1.2(2) . .
O4 Cu1 N1 N2 100.7(4) . .
O1W Cu1 N1 N2 -177.4(2) . .
O1 Cu1 N1 N2 -85.2(2) 2_766 .
C1 N1 N2 C2 -0.5(4) . .
Cu1 N1 N2 C2 178.2(2) . .
C1 N1 N2 Cu2 -179.1(2) . .
Cu1 N1 N2 Cu2 -0.4(3) . .
O1 Cu2 N2 C2 -176.5(3) . .
O16 Cu2 N2 C2 -5.8(3) 2_656 .
O1 Cu2 N2 N1 1.7(2) . .
O16 Cu2 N2 N1 172.5(2) 2_656 .
C3 N4 N5 C4 -0.7(4) . .
Cu3 N4 N5 C4 -177.5(2) 1_666 .
C3 N4 N5 Cu4 176.4(2) . 1_666
Cu3 N4 N5 Cu4 -0.3(3) 1_666 1_666
N2 N1 C1 N3 0.3(4) . .
Cu1 N1 C1 N3 -178.3(2) . .
C2 N3 C1 N1 0.0(4) . .
C5 N3 C1 N1 173.8(3) . .
N1 N2 C2 N3 0.5(4) . .
Cu2 N2 C2 N3 179.0(2) . .
C1 N3 C2 N2 -0.4(4) . .
C5 N3 C2 N2 -174.1(3) . .
N5 N4 C3 N6 0.5(3) . .
Cu3 N4 C3 N6 176.6(2) 1_666 .
C4 N6 C3 N4 -0.1(4) . .
C7 N6 C3 N4 -172.4(3) . .
N4 N5 C4 N6 0.7(4) . .
Cu4 N5 C4 N6 -176.2(2) 1_666 .
C3 N6 C4 N5 -0.4(4) . .
C7 N6 C4 N5 172.3(3) . .
C2 N3 C5 C6 100.4(4) . .
C1 N3 C5 C6 -72.1(5) . .
N3 C5 C6 C7 174.8(3) . .
C3 N6 C7 C6 110.9(4) . .
C4 N6 C7 C6 -60.0(5) . .
C5 C6 C7 N6 -176.4(3) . .
Cu1 O4 C8 O5 -24.9(6) . 1
Cu1 O4 C8 O5 -24.9(6) . .
Cu1 O4 C8 C12 162.0(2) . .
O5 O5 C8 O4 0.0(4) 1 .
O5 O5 C8 C12 0.0(3) 1 .
Cu4 O7 C9 O6 -14.2(5) 2_655 .
Cu4 O7 C9 C14 160.8(2) 2_655 .
Cu3 O6 C9 O7 7.4(6) . .
Cu3 O6 C9 C14 -167.7(2) . .
Cu3 O8 C10 O9 -12.1(4) 2_665 .
Cu3 O8 C10 C16 166.0(2) 2_665 .
O11 O11 C11 O10 0.0(4) 1 .
O11 O11 C11 C21 0.0(3) 1 .
O4 C8 C12 C18 66.3(4) . .
O5 C8 C12 C18 -107.1(4) 1 .
O5 C8 C12 C18 -107.1(4) . .
O4 C8 C12 C13 -174.9(3) . .
O5 C8 C12 C13 11.7(5) 1 .
O5 C8 C12 C13 11.7(5) . .
O4 C8 C12 C17 -53.3(5) . .
O5 C8 C12 C17 133.3(4) 1 .
O5 C8 C12 C17 133.3(4) . .
C18 C12 C13 C14 -58.3(4) . .
C17 C12 C13 C14 60.0(4) . .
C8 C12 C13 C14 -175.5(3) . .
C12 C13 C14 C19 58.9(3) . .
C12 C13 C14 C9 179.6(3) . .
C12 C13 C14 C15 -60.2(3) . .
O7 C9 C14 C19 20.2(4) . .
O6 C9 C14 C19 -164.3(3) . .
O7 C9 C14 C13 -98.1(4) . .
O6 C9 C14 C13 77.4(4) . .
O7 C9 C14 C15 143.3(3) . .
O6 C9 C14 C15 -41.1(4) . .
C19 C14 C15 C16 -59.1(3) . .
C13 C14 C15 C16 59.5(3) . .
C9 C14 C15 C16 176.1(3) . .
O9 C10 C16 C17 -28.2(4) . .
O8 C10 C16 C17 153.7(3) . .
O9 C10 C16 C20 -150.4(3) . .
O8 C10 C16 C20 31.5(4) . .
O9 C10 C16 C15 89.4(4) . .
O8 C10 C16 C15 -88.7(4) . .
C14 C15 C16 C10 -176.7(3) . .
C14 C15 C16 C17 -59.2(3) . .
C14 C15 C16 C20 60.4(4) . .
C18 C12 C17 C16 59.5(3) . .
C13 C12 C17 C16 -59.8(4) . .
C8 C12 C17 C16 178.4(3) . .
C10 C16 C17 C12 176.1(3) . .
C20 C16 C17 C12 -59.6(3) . .
C15 C16 C17 C12 59.5(3) . .
C13 C12 C18 C21 58.6(4) . .
C17 C12 C18 C21 -60.0(3) . .
C8 C12 C18 C21 177.0(3) . .
C13 C14 C19 C21 -60.4(3) . .
C9 C14 C19 C21 -177.0(3) . .
C15 C14 C19 C21 58.6(3) . .
C10 C16 C20 C21 -179.8(3) . .
C17 C16 C20 C21 58.5(3) . .
C15 C16 C20 C21 -60.6(3) . .
C12 C18 C21 C11 -176.5(3) . .
C12 C18 C21 C20 60.8(4) . .
C12 C18 C21 C19 -59.3(3) . .
O11 C11 C21 C18 30.7(4) 1 .
O11 C11 C21 C18 30.7(4) . .
O10 C11 C21 C18 -149.0(3) . .
O11 C11 C21 C20 152.0(4) 1 .
O11 C11 C21 C20 152.0(4) . .
O10 C11 C21 C20 -27.7(4) . .
O11 C11 C21 C19 -86.6(4) 1 .
O11 C11 C21 C19 -86.6(4) . .
O10 C11 C21 C19 93.6(3) . .
C16 C20 C21 C18 -59.2(3) . .
C16 C20 C21 C11 -179.3(3) . .
C16 C20 C21 C19 60.2(3) . .
C14 C19 C21 C18 60.7(3) . .
C14 C19 C21 C11 177.6(3) . .
C14 C19 C21 C20 -59.6(4) . .
Cu2 O12 C22 O13 -15.1(4) . .
Cu2 O12 C22 C26 167.3(2) . .
O15 O15 C23 O14 0.0(8) 1 .
O15 O15 C23 C30 0.0(9) 1 .
Cu4 O14 C23 O15 5.8(4) . 1
Cu4 O14 C23 O15 5.8(4) . .
Cu4 O14 C23 C30 -173.2(2) . .
Cu2 O16 C24 O17 26.1(4) 2_656 .
Cu2 O16 C24 C28 -150.5(2) 2_656 .
O13 C22 C26 C34 156.5(3) . .
O12 C22 C26 C34 -25.9(4) . .
O13 C22 C26 C31 34.7(4) . .
O12 C22 C26 C31 -147.7(3) . .
O13 C22 C26 C27 -83.9(4) . .
O12 C22 C26 C27 93.8(3) . .
C34 C26 C27 C28 -59.2(3) . .
C31 C26 C27 C28 60.3(3) . .
C22 C26 C27 C28 179.7(2) . .
O17 C24 C28 C27 -110.9(3) . .
O16 C24 C28 C27 65.8(3) . .
O17 C24 C28 C33 8.8(4) . .
O16 C24 C28 C33 -174.5(2) . .
O17 C24 C28 C29 131.2(3) . .
O16 C24 C28 C29 -52.1(3) . .
C26 C27 C28 C24 -178.9(2) . .
C26 C27 C28 C33 58.9(3) . .
C26 C27 C28 C29 -59.9(3) . .
C24 C28 C29 C30 176.0(2) . .
C27 C28 C29 C30 59.7(3) . .
C33 C28 C29 C30 -59.3(3) . .
O15 C23 C30 C29 71.8(4) 1 .
O15 C23 C30 C29 71.8(4) . .
O14 C23 C30 C29 -109.2(3) . .
O15 C23 C30 C32 -167.3(3) 1 .
O15 C23 C30 C32 -167.3(3) . .
O14 C23 C30 C32 11.7(4) . .
O15 C23 C30 C31 -46.5(4) 1 .
O15 C23 C30 C31 -46.5(4) . .
O14 C23 C30 C31 132.5(3) . .
C28 C29 C30 C23 -177.7(2) . .
C28 C29 C30 C32 60.0(3) . .
C28 C29 C30 C31 -59.6(3) . .
C34 C26 C31 C30 59.5(3) . .
C22 C26 C31 C30 -177.3(3) . .
C27 C26 C31 C30 -60.0(3) . .
C23 C30 C31 C26 177.5(3) . .
C29 C30 C31 C26 59.9(3) . .
C32 C30 C31 C26 -60.0(3) . .
C23 C30 C32 C35 -179.7(3) . .
C29 C30 C32 C35 -59.8(3) . .
C31 C30 C32 C35 59.7(3) . .
C24 C28 C33 C35 -177.7(2) . .
C27 C28 C33 C35 -59.7(3) . .
C29 C28 C33 C35 59.1(3) . .
C31 C26 C34 C35 -59.3(4) . .
C22 C26 C34 C35 178.3(3) . .
C27 C26 C34 C35 60.0(3) . .
O19 C25 C35 C33 106.0(5) . .
O18 C25 C35 C33 -74.7(4) . .
O19 C25 C35 C34 -134.6(5) . .
O18 C25 C35 C34 44.7(4) . .
O19 C25 C35 C32 -14.8(6) . .
O18 C25 C35 C32 164.5(3) . .
C28 C33 C35 C25 179.9(2) . .
C28 C33 C35 C34 60.4(3) . .
C28 C33 C35 C32 -59.8(3) . .
C26 C34 C35 C25 179.1(3) . .
C26 C34 C35 C33 -60.5(3) . .
C26 C34 C35 C32 59.7(4) . .
C30 C32 C35 C25 -179.2(3) . .
C30 C32 C35 C33 59.7(3) . .
C30 C32 C35 C34 -59.8(3) . .
